data_7247998
loop_
_publ_author_name
'Takahara, Kazuma'
'Horino, Yuki'
'Wada, Koki'
'Sakata, Hiromu'
'Tomita, Daichi'
'Sunatsuki, Yukinari'
'Isobe, Hiroshi'
'Kojima, Masaaki'
'Suzuki, Takayoshi'

_publ_section_title
;
 The effect of solvent molecules on crystallisation of heterotrinuclear
 MII--TbIII--MII complexes with tripodal nonadentate ligands
;
_journal_issue 7
_journal_name_full CrystEngComm
_journal_page_first 1004
_journal_page_last 1014
_journal_paper_doi 10.1039/D3CE01192E
_journal_volume 26
_journal_year 2024
_chemical_formula_moiety 'C60 H64 Cl4 Mn2 N7 O15 Tb'
_chemical_formula_sum 'C60 H64 Cl4 Mn2 N7 O15 Tb'
_chemical_formula_weight 1533.82
_space_group_crystal_system monoclinic
_space_group_IT_number 14
_space_group_name_Hall '-P 2ybc'
_space_group_name_H-M_alt 'P 1 21/c 1'
_atom_sites_solution_hydrogens geom
_atom_sites_solution_primary direct
_atom_sites_solution_secondary difmap
_audit_update_record
;
2023-10-25 deposited with the CCDC.	2024-01-10 downloaded from the CCDC.
;
_cell_angle_alpha 90.0000
_cell_angle_beta 115.697(2)
_cell_angle_gamma 90.0000
_cell_formula_units_Z 4
_cell_length_a 18.4535(8)
_cell_length_b 14.8720(5)
_cell_length_c 25.4136(8)
_cell_measurement_reflns_used 47417
_cell_measurement_temperature 188
_cell_measurement_theta_max 27.57
_cell_measurement_theta_min 3.00
_cell_volume 6284.7(4)
_computing_cell_refinement 'RAPID AUTO'
_computing_data_collection 'RAPID AUTO (Rigaku, ????)'
_computing_data_reduction 'RAPID AUTO'
_computing_molecular_graphics 'CrystalStructure 4.3'
_computing_publication_material 'CrystalStructure 4.3 (Rigaku, 2018)'
_computing_structure_refinement 'SHELXL Version 2014/7 (Sheldrick, 2008)'
_computing_structure_solution 'Il Milione (Burla, et al., 2007)'
_diffrn_ambient_temperature 188
_diffrn_detector_area_resol_mean 10.000
_diffrn_measured_fraction_theta_full 0.998
_diffrn_measured_fraction_theta_max 0.998
_diffrn_measurement_device_type 'Rigaku R-AXIS RAPID'
_diffrn_measurement_method \w
_diffrn_radiation_type 'Mo K\a'
_diffrn_radiation_wavelength 0.71075
_diffrn_reflns_av_R_equivalents 0.0236
_diffrn_reflns_av_unetI/netI 0.0190
_diffrn_reflns_Laue_measured_fraction_full 0.998
_diffrn_reflns_Laue_measured_fraction_max 0.998
_diffrn_reflns_limit_h_max 23
_diffrn_reflns_limit_h_min -23
_diffrn_reflns_limit_k_max 19
_diffrn_reflns_limit_k_min -19
_diffrn_reflns_limit_l_max 32
_diffrn_reflns_limit_l_min -32
_diffrn_reflns_number 61500
_diffrn_reflns_point_group_measured_fraction_full 0.998
_diffrn_reflns_point_group_measured_fraction_max 0.998
_diffrn_reflns_theta_full 25.242
_diffrn_reflns_theta_max 27.485
_diffrn_reflns_theta_min 3.001
_diffrn_standards_number 0
_exptl_absorpt_coefficient_mu 1.748
_exptl_absorpt_correction_T_max 0.592
_exptl_absorpt_correction_T_min 0.353
_exptl_absorpt_correction_type numerical
_exptl_absorpt_process_details 'NUMABS (Rigaku, 1999)'
_exptl_crystal_colour yellow
_exptl_crystal_density_diffrn 1.621
_exptl_crystal_density_method 'not measured'
_exptl_crystal_description block
_exptl_crystal_F_000 3104.00
_exptl_crystal_size_max 0.500
_exptl_crystal_size_mid 0.400
_exptl_crystal_size_min 0.300
_refine_diff_density_max 0.88
_refine_diff_density_min -0.90
_refine_ls_extinction_method none
_refine_ls_goodness_of_fit_ref 1.044
_refine_ls_hydrogen_treatment constr
_refine_ls_number_parameters 813
_refine_ls_number_reflns 14400
_refine_ls_number_restraints 0
_refine_ls_R_factor_all 0.0311
_refine_ls_R_factor_gt 0.0242
_refine_ls_shift/su_max 0.001
_refine_ls_structure_factor_coef Fsqd
_refine_ls_weighting_details 'w = 1/[\s^2^(Fo^2^)+(0.0279P)^2^+4.3675P] where P=(Fo^2^+2Fc^2^)/3'
_refine_ls_weighting_scheme calc
_refine_ls_wR_factor_gt 0.0604
_refine_ls_wR_factor_ref 0.0634
_reflns_Friedel_coverage 0.000
_reflns_number_gt 12254
_reflns_number_total 14400
_reflns_threshold_expression F^2^>2.0\s(F^2^)
_cod_data_source_file d3ce01192e2.cif
_cod_data_source_block 181022_aoff2
_cod_depositor_comments 'Adding full bibliography for 7247989--7247998.cif.'
_cod_database_code 7247998

loop_
_space_group_symop_id
_space_group_symop_operation_xyz
1 +X,+Y,+Z
2 -X,1/2+Y,1/2-Z
3 -X,-Y,-Z
4 +X,-1/2-Y,-1/2+Z

loop_
_atom_site_label
_atom_site_type_symbol
_atom_site_fract_x
_atom_site_fract_y
_atom_site_fract_z
_atom_site_U_iso_or_equiv
_atom_site_adp_type
_atom_site_occupancy
_atom_site_site_symmetry_order
_atom_site_calc_flag
_atom_site_refinement_flags_posn
_atom_site_refinement_flags_adp
_atom_site_refinement_flags_occupancy
_atom_site_disorder_assembly
_atom_site_disorder_group
Tb1 Tb 0.5000 0.0000 0.0000 0.02350(4) Uani 1 2 d S . P . .
Tb2 Tb 1.0000 0.5000 0.0000 0.02282(4) Uani 1 2 d S . P . .
Mn1 Mn 0.53350(2) 0.05460(2) 0.13510(2) 0.02213(6) Uani 1 1 d . . . . .
Mn2 Mn 0.97557(2) 0.35547(2) 0.09177(2) 0.02396(6) Uani 1 1 d . . . . .
Cl1 Cl 0.48443(4) 0.40050(4) 0.13233(3) 0.05091(15) Uani 1 1 d . . . . .
Cl2 Cl 0.45218(5) 0.53945(7) 0.04482(4) 0.0785(3) Uani 1 1 d . . . . .
Cl3 Cl 1.00445(5) 0.42089(6) 0.34545(4) 0.0753(2) Uani 1 1 d . . . . .
Cl4 Cl 0.96540(6) 0.52366(11) 0.42608(4) 0.1168(5) Uani 1 1 d . . . . .
O1 O 0.56716(9) -0.18119(9) 0.02360(6) 0.0299(3) Uani 1 1 d . . . . .
O2 O 0.55944(8) -0.06191(8) 0.09611(5) 0.0242(3) Uani 1 1 d . . . . .
O3 O 0.32560(8) 0.02073(10) -0.05454(6) 0.0312(3) Uani 1 1 d . . . . .
O4 O 0.42725(8) 0.03963(9) 0.05455(5) 0.0246(3) Uani 1 1 d . . . . .
O5 O 0.59491(8) 0.14416(9) -0.01871(6) 0.0282(3) Uani 1 1 d . . . . .
O6 O 0.57050(8) 0.11134(8) 0.07287(5) 0.0241(3) Uani 1 1 d . . . . .
O7 O 0.89534(9) 0.41435(9) -0.10875(6) 0.0309(3) Uani 1 1 d . . . . .
O8 O 0.92706(8) 0.36532(8) -0.00269(6) 0.0243(3) Uani 1 1 d . . . . .
O9 O 0.94190(9) 0.66118(9) 0.03427(6) 0.0291(3) Uani 1 1 d . . . . .
O10 O 0.95515(8) 0.49730(8) 0.07551(6) 0.0246(3) Uani 1 1 d . . . . .
O11 O 1.17209(8) 0.47937(9) 0.04004(6) 0.0280(3) Uani 1 1 d . . . . .
O12 O 1.07768(8) 0.40012(9) 0.07850(6) 0.0246(3) Uani 1 1 d . . . . .
O13 O 0.78370(13) -0.5500(2) 0.23997(10) 0.0908(9) Uani 1 1 d . . . . .
O14 O 0.66716(11) -0.53974(15) 0.23615(10) 0.0642(6) Uani 1 1 d . . . . .
O15 O 0.75837(12) -0.44519(12) 0.28688(9) 0.0570(5) Uani 1 1 d . . . . .
N1 N 0.61446(10) -0.01139(11) 0.21712(7) 0.0292(4) Uani 1 1 d . . . . .
N2 N 0.44853(10) 0.05606(12) 0.17409(7) 0.0295(4) Uani 1 1 d . . . . .
N3 N 0.58089(10) 0.18048(11) 0.18208(7) 0.0286(3) Uani 1 1 d . . . . .
N4 N 0.89091(12) 0.24177(12) 0.07014(8) 0.0375(4) Uani 1 1 d . . . . .
N5 N 0.93894(13) 0.38274(12) 0.16126(8) 0.0393(4) Uani 1 1 d . . . . .
N6 N 1.06183(12) 0.25825(13) 0.15111(9) 0.0407(5) Uani 1 1 d . . . . .
N7 N 0.73619(11) -0.51101(12) 0.25373(7) 0.0310(4) Uani 1 1 d . . . . .
C1 C 0.58232(15) 0.13302(17) 0.32863(9) 0.0416(5) Uani 1 1 d . . . . .
H1A H 0.6367 0.1580 0.3488 0.050 Uiso 1 1 calc R U . . .
H1B H 0.5776 0.0800 0.3498 0.050 Uiso 1 1 calc R U . . .
H1C H 0.5429 0.1784 0.3271 0.050 Uiso 1 1 calc R U . . .
C2 C 0.56632(13) 0.10592(14) 0.26618(8) 0.0314(4) Uani 1 1 d . . . . .
C3 C 0.63348(13) 0.04139(15) 0.27064(8) 0.0341(5) Uani 1 1 d . . . . .
H3A H 0.6830 0.0766 0.2797 0.041 Uiso 1 1 calc R U . . .
H3B H 0.6446 -0.0005 0.3035 0.041 Uiso 1 1 calc R U . . .
C4 C 0.63480(13) -0.09459(14) 0.22385(9) 0.0330(4) Uani 1 1 d . . . . .
H4 H 0.6580 -0.1165 0.2628 0.040 Uiso 1 1 calc R U . . .
C5 C 0.62650(13) -0.15914(14) 0.17876(9) 0.0310(4) Uani 1 1 d . . . . .
C6 C 0.65754(16) -0.24677(16) 0.19783(10) 0.0440(6) Uani 1 1 d . . . . .
H6 H 0.6786 -0.2607 0.2382 0.053 Uiso 1 1 calc R U . . .
C7 C 0.65808(17) -0.31129(16) 0.16008(10) 0.0472(6) Uani 1 1 d . . . . .
H7 H 0.6786 -0.3695 0.1741 0.057 Uiso 1 1 calc R U . . .
C8 C 0.62838(14) -0.29158(14) 0.10084(10) 0.0368(5) Uani 1 1 d . . . . .
H8 H 0.6296 -0.3360 0.0744 0.044 Uiso 1 1 calc R U . . .
C9 C 0.59713(12) -0.20752(13) 0.08067(9) 0.0280(4) Uani 1 1 d . . . . .
C10 C 0.57660(15) -0.24309(15) -0.01574(9) 0.0379(5) Uani 1 1 d . . . . .
H10A H 0.5473 -0.2986 -0.0170 0.046 Uiso 1 1 calc R U . . .
H10B H 0.6338 -0.2567 -0.0024 0.046 Uiso 1 1 calc R U . . .
H10C H 0.5552 -0.2165 -0.0549 0.046 Uiso 1 1 calc R U . . .
C11 C 0.59315(11) -0.13969(12) 0.11837(8) 0.0245(4) Uani 1 1 d . . . . .
C12 C 0.48366(13) 0.06005(16) 0.23851(9) 0.0354(5) Uani 1 1 d . . . . .
H12A H 0.4890 -0.0019 0.2540 0.042 Uiso 1 1 calc R U . . .
H12B H 0.4464 0.0931 0.2502 0.042 Uiso 1 1 calc R U . . .
C13 C 0.37160(12) 0.05585(13) 0.14779(9) 0.0280(4) Uani 1 1 d . . . . .
H13 H 0.3443 0.0594 0.1719 0.034 Uiso 1 1 calc R U . . .
C14 C 0.32126(11) 0.05088(12) 0.08535(8) 0.0256(4) Uani 1 1 d . . . . .
C15 C 0.23759(12) 0.05454(13) 0.06817(9) 0.0301(4) Uani 1 1 d . . . . .
H15 H 0.2185 0.0607 0.0972 0.036 Uiso 1 1 calc R U . . .
C16 C 0.18349(12) 0.04943(13) 0.01077(10) 0.0320(4) Uani 1 1 d . . . . .
H16 H 0.1274 0.0531 0.0000 0.038 Uiso 1 1 calc R U . . .
C17 C 0.21115(12) 0.03873(13) -0.03195(9) 0.0301(4) Uani 1 1 d . . . . .
H17 H 0.1738 0.0349 -0.0719 0.036 Uiso 1 1 calc R U . . .
C18 C 0.29251(11) 0.03371(13) -0.01645(8) 0.0260(4) Uani 1 1 d . . . . .
C19 C 0.27117(13) 0.00625(16) -0.11411(9) 0.0364(5) Uani 1 1 d . . . . .
H19A H 0.2379 0.0600 -0.1296 0.044 Uiso 1 1 calc R U . . .
H19B H 0.2366 -0.0453 -0.1169 0.044 Uiso 1 1 calc R U . . .
H19C H 0.3016 -0.0059 -0.1368 0.044 Uiso 1 1 calc R U . . .
C20 C 0.35033(11) 0.04193(12) 0.04270(8) 0.0236(4) Uani 1 1 d . . . . .
C21 C 0.56791(14) 0.19390(14) 0.23451(9) 0.0332(4) Uani 1 1 d . . . . .
H21A H 0.5162 0.2258 0.2234 0.040 Uiso 1 1 calc R U . . .
H21B H 0.6112 0.2330 0.2620 0.040 Uiso 1 1 calc R U . . .
C22 C 0.62547(12) 0.23863(13) 0.17292(8) 0.0278(4) Uani 1 1 d . . . . .
H22 H 0.6500 0.2827 0.2024 0.033 Uiso 1 1 calc R U . . .
C23 C 0.64251(11) 0.24437(13) 0.12245(8) 0.0255(4) Uani 1 1 d . . . . .
C24 C 0.68752(12) 0.32045(14) 0.12091(9) 0.0314(4) Uani 1 1 d . . . . .
H24 H 0.7083 0.3601 0.1534 0.038 Uiso 1 1 calc R U . . .
C25 C 0.70161(13) 0.33780(14) 0.07332(10) 0.0357(5) Uani 1 1 d . . . . .
H25 H 0.7321 0.3891 0.0730 0.043 Uiso 1 1 calc R U . . .
C26 C 0.67107(12) 0.28003(13) 0.02524(9) 0.0305(4) Uani 1 1 d . . . . .
H26 H 0.6801 0.2926 -0.0081 0.037 Uiso 1 1 calc R U . . .
C27 C 0.62773(11) 0.20478(12) 0.02601(8) 0.0246(4) Uani 1 1 d . . . . .
C28 C 0.59693(13) 0.16897(15) -0.07229(8) 0.0325(4) Uani 1 1 d . . . . .
H28A H 0.6529 0.1756 -0.0660 0.039 Uiso 1 1 calc R U . . .
H28B H 0.5686 0.2261 -0.0860 0.039 Uiso 1 1 calc R U . . .
H28C H 0.5707 0.1222 -0.1016 0.039 Uiso 1 1 calc R U . . .
C29 C 0.61222(11) 0.18407(12) 0.07475(8) 0.0228(4) Uani 1 1 d . . . . .
C30 C 0.93859(17) 0.14885(18) 0.22156(12) 0.0504(6) Uani 1 1 d . . . . .
H30A H 0.9479 0.0873 0.2122 0.061 Uiso 1 1 calc R U . . .
H30B H 0.8835 0.1542 0.2175 0.061 Uiso 1 1 calc R U . . .
H30C H 0.9766 0.1631 0.2618 0.061 Uiso 1 1 calc R U . . .
C31 C 0.95084(14) 0.21483(15) 0.17948(10) 0.0370(5) Uani 1 1 d . . . . .
C32 C 0.88299(18) 0.19791(19) 0.11967(11) 0.0533(7) Uani 1 1 d . . . . .
H32A H 0.8784 0.1322 0.1126 0.064 Uiso 1 1 calc R U . . .
H32B H 0.8322 0.2185 0.1200 0.064 Uiso 1 1 calc R U . . .
C33 C 0.85234(13) 0.20380(14) 0.02076(10) 0.0349(5) Uani 1 1 d . . . . .
H33 H 0.8263 0.1489 0.0212 0.042 Uiso 1 1 calc R U . . .
C34 C 0.84335(12) 0.23402(13) -0.03584(9) 0.0291(4) Uani 1 1 d . . . . .
C35 C 0.79415(13) 0.18018(14) -0.08403(10) 0.0356(5) Uani 1 1 d . . . . .
H35 H 0.7711 0.1268 -0.0773 0.043 Uiso 1 1 calc R U . . .
C36 C 0.77900(13) 0.20286(14) -0.13971(10) 0.0374(5) Uani 1 1 d . . . . .
H36 H 0.7461 0.1655 -0.1714 0.045 Uiso 1 1 calc R U . . .
C37 C 0.81247(13) 0.28196(14) -0.14983(10) 0.0339(5) Uani 1 1 d . . . . .
H37 H 0.8019 0.2985 -0.1886 0.041 Uiso 1 1 calc R U . . .
C38 C 0.86047(12) 0.33560(13) -0.10376(9) 0.0269(4) Uani 1 1 d . . . . .
C39 C 0.87954(14) 0.44300(16) -0.16615(9) 0.0377(5) Uani 1 1 d . . . . .
H39A H 0.8215 0.4513 -0.1891 0.045 Uiso 1 1 calc R U . . .
H39B H 0.8989 0.3974 -0.1848 0.045 Uiso 1 1 calc R U . . .
H39C H 0.9073 0.5000 -0.1640 0.045 Uiso 1 1 calc R U . . .
C40 C 0.87873(11) 0.31293(12) -0.04507(9) 0.0249(4) Uani 1 1 d . . . . .
C41 C 0.9467(2) 0.30860(18) 0.20177(12) 0.0593(8) Uani 1 1 d . . . . .
H41A H 0.9002 0.3110 0.2115 0.071 Uiso 1 1 calc R U . . .
H41B H 0.9959 0.3187 0.2384 0.071 Uiso 1 1 calc R U . . .
C42 C 0.90145(14) 0.45239(15) 0.16658(9) 0.0353(5) Uani 1 1 d . . . . .
H42 H 0.8785 0.4475 0.1935 0.042 Uiso 1 1 calc R U . . .
C43 C 0.89016(12) 0.53742(14) 0.13629(9) 0.0292(4) Uani 1 1 d . . . . .
C44 C 0.84847(14) 0.60431(16) 0.15175(11) 0.0406(5) Uani 1 1 d . . . . .
H44 H 0.8279 0.5904 0.1792 0.049 Uiso 1 1 calc R U . . .
C45 C 0.83712(16) 0.68840(17) 0.12815(12) 0.0468(6) Uani 1 1 d . . . . .
H45 H 0.8082 0.7320 0.1387 0.056 Uiso 1 1 calc R U . . .
C46 C 0.86811(14) 0.71032(15) 0.08846(11) 0.0394(5) Uani 1 1 d . . . . .
H46 H 0.8610 0.7692 0.0724 0.047 Uiso 1 1 calc R U . . .
C47 C 0.90918(12) 0.64635(13) 0.07251(9) 0.0272(4) Uani 1 1 d . . . . .
C48 C 0.93837(14) 0.75163(13) 0.01426(10) 0.0333(4) Uani 1 1 d . . . . .
H48A H 0.9669 0.7913 0.0477 0.040 Uiso 1 1 calc R U . . .
H48B H 0.8821 0.7706 -0.0061 0.040 Uiso 1 1 calc R U . . .
H48C H 0.9637 0.7550 -0.0126 0.040 Uiso 1 1 calc R U . . .
C49 C 0.91949(11) 0.55707(13) 0.09455(8) 0.0247(4) Uani 1 1 d . . . . .
C50 C 1.03335(18) 0.1950(2) 0.18313(15) 0.0681(10) Uani 1 1 d . . . . .
H50A H 1.0726 0.1952 0.2248 0.082 Uiso 1 1 calc R U . . .
H50B H 1.0328 0.1337 0.1679 0.082 Uiso 1 1 calc R U . . .
C51 C 1.13316(13) 0.24183(14) 0.15738(9) 0.0322(4) Uani 1 1 d . . . . .
H51 H 1.1597 0.1924 0.1819 0.039 Uiso 1 1 calc R U . . .
C52 C 1.17823(11) 0.28950(12) 0.13165(8) 0.0245(4) Uani 1 1 d . . . . .
C53 C 1.25419(12) 0.25296(13) 0.14338(8) 0.0277(4) Uani 1 1 d . . . . .
H53 H 1.2720 0.2008 0.1671 0.033 Uiso 1 1 calc R U . . .
C54 C 1.30279(12) 0.29072(14) 0.12141(9) 0.0310(4) Uani 1 1 d . . . . .
H54 H 1.3535 0.2647 0.1295 0.037 Uiso 1 1 calc R U . . .
C55 C 1.27714(12) 0.36817(14) 0.08691(9) 0.0299(4) Uani 1 1 d . . . . .
H55 H 1.3110 0.3955 0.0721 0.036 Uiso 1 1 calc R U . . .
C56 C 1.20305(11) 0.40483(12) 0.07446(8) 0.0240(4) Uani 1 1 d . . . . .
C57 C 1.22407(12) 0.52345(15) 0.01970(10) 0.0315(4) Uani 1 1 d . . . . .
H57A H 1.2385 0.4815 -0.0039 0.038 Uiso 1 1 calc R U . . .
H57B H 1.2729 0.5435 0.0532 0.038 Uiso 1 1 calc R U . . .
H57C H 1.1964 0.5756 -0.0041 0.038 Uiso 1 1 calc R U . . .
C58 C 1.15012(11) 0.36577(12) 0.09510(8) 0.0225(4) Uani 1 1 d . . . . .
C59 C 0.52653(17) 0.4775(2) 0.10149(14) 0.0609(7) Uani 1 1 d . . . . .
H59A H 0.5599 0.4448 0.0860 0.073 Uiso 1 1 calc R U . . .
H59B H 0.5620 0.5194 0.1321 0.073 Uiso 1 1 calc R U . . .
C60 C 0.92870(18) 0.4534(3) 0.36562(17) 0.0804(11) Uani 1 1 d . . . . .
H60A H 0.8856 0.4848 0.3325 0.096 Uiso 1 1 calc R U . . .
H60B H 0.9050 0.3991 0.3746 0.096 Uiso 1 1 calc R U . . .

loop_
_atom_site_aniso_label
_atom_site_aniso_U_11
_atom_site_aniso_U_22
_atom_site_aniso_U_33
_atom_site_aniso_U_23
_atom_site_aniso_U_13
_atom_site_aniso_U_12
Tb1 0.02528(7) 0.02713(7) 0.01564(6) -0.00015(5) 0.00658(5) -0.00180(5)
Tb2 0.02503(7) 0.02130(6) 0.02400(7) 0.00525(5) 0.01238(5) -0.00003(5)
Mn1 0.02195(14) 0.02550(13) 0.01731(12) -0.00005(11) 0.00698(10) -0.00289(11)
Mn2 0.02597(15) 0.02308(13) 0.02615(14) 0.00569(11) 0.01441(12) 0.00146(11)
Cl1 0.0379(3) 0.0474(3) 0.0599(4) -0.0091(3) 0.0142(3) 0.0004(3)
Cl2 0.0745(5) 0.1152(7) 0.0566(4) 0.0225(5) 0.0384(4) 0.0417(5)
Cl3 0.0622(5) 0.0787(5) 0.0649(5) -0.0092(4) 0.0088(4) 0.0060(4)
Cl4 0.0615(5) 0.2398(15) 0.0473(4) 0.0086(7) 0.0221(4) 0.0495(7)
O1 0.0375(8) 0.0265(7) 0.0221(6) 0.0007(5) 0.0095(6) 0.0055(6)
O2 0.0260(7) 0.0238(6) 0.0196(6) 0.0031(5) 0.0069(5) 0.0009(5)
O3 0.0223(7) 0.0438(8) 0.0224(7) -0.0006(6) 0.0050(6) -0.0034(6)
O4 0.0195(6) 0.0303(7) 0.0213(6) 0.0000(5) 0.0063(5) -0.0014(5)
O5 0.0350(8) 0.0293(7) 0.0203(6) 0.0007(5) 0.0120(6) -0.0067(6)
O6 0.0269(7) 0.0240(6) 0.0202(6) -0.0006(5) 0.0092(5) -0.0068(5)
O7 0.0375(8) 0.0313(7) 0.0243(7) 0.0003(6) 0.0138(6) -0.0068(6)
O8 0.0268(7) 0.0222(6) 0.0243(6) 0.0004(5) 0.0114(5) -0.0032(5)
O9 0.0344(8) 0.0230(6) 0.0344(7) 0.0021(6) 0.0193(6) 0.0030(5)
O10 0.0267(7) 0.0241(6) 0.0265(7) 0.0003(5) 0.0148(6) 0.0022(5)
O11 0.0237(7) 0.0296(7) 0.0337(7) 0.0091(6) 0.0154(6) 0.0022(5)
O12 0.0215(7) 0.0265(6) 0.0276(7) 0.0069(5) 0.0122(5) 0.0044(5)
O13 0.0501(13) 0.157(3) 0.0744(15) -0.0642(17) 0.0359(12) -0.0136(15)
O14 0.0305(9) 0.0715(13) 0.0840(15) -0.0282(12) 0.0186(10) -0.0124(9)
O15 0.0564(12) 0.0447(10) 0.0600(12) -0.0184(9) 0.0161(9) -0.0120(9)
N1 0.0286(9) 0.0342(9) 0.0204(8) 0.0001(7) 0.0065(7) -0.0028(7)
N2 0.0278(9) 0.0376(9) 0.0237(8) -0.0021(7) 0.0118(7) -0.0053(7)
N3 0.0339(9) 0.0297(8) 0.0227(8) -0.0024(7) 0.0126(7) -0.0038(7)
N4 0.0432(11) 0.0345(9) 0.0391(10) 0.0081(8) 0.0219(9) -0.0077(8)
N5 0.0572(13) 0.0345(10) 0.0381(10) 0.0067(8) 0.0317(10) 0.0019(9)
N6 0.0361(10) 0.0451(11) 0.0468(11) 0.0250(9) 0.0233(9) 0.0090(8)
N7 0.0309(9) 0.0379(10) 0.0215(8) 0.0001(7) 0.0088(7) -0.0017(7)
C1 0.0515(14) 0.0527(14) 0.0226(10) -0.0075(10) 0.0181(10) -0.0120(11)
C2 0.0359(11) 0.0378(11) 0.0204(9) -0.0032(8) 0.0122(8) -0.0075(9)
C3 0.0357(11) 0.0418(12) 0.0177(9) -0.0010(9) 0.0048(8) -0.0031(9)
C4 0.0361(11) 0.0368(11) 0.0211(9) 0.0067(8) 0.0077(8) 0.0021(9)
C5 0.0331(11) 0.0318(10) 0.0237(9) 0.0043(8) 0.0082(8) 0.0017(8)
C6 0.0573(15) 0.0384(12) 0.0286(11) 0.0116(10) 0.0112(10) 0.0105(11)
C7 0.0641(17) 0.0311(11) 0.0385(12) 0.0124(10) 0.0150(12) 0.0163(11)
C8 0.0438(13) 0.0285(10) 0.0341(11) 0.0021(9) 0.0132(10) 0.0076(9)
C9 0.0258(10) 0.0290(10) 0.0267(9) 0.0044(8) 0.0090(8) 0.0008(8)
C10 0.0506(14) 0.0317(11) 0.0303(11) -0.0029(9) 0.0164(10) 0.0063(10)
C11 0.0206(9) 0.0249(9) 0.0252(9) 0.0048(8) 0.0071(7) -0.0003(7)
C12 0.0344(11) 0.0506(13) 0.0231(10) -0.0034(9) 0.0143(9) -0.0086(10)
C13 0.0292(10) 0.0281(9) 0.0307(10) -0.0028(8) 0.0168(8) -0.0025(8)
C14 0.0235(9) 0.0221(9) 0.0305(10) -0.0019(8) 0.0109(8) -0.0016(7)
C15 0.0267(10) 0.0260(9) 0.0400(11) -0.0019(9) 0.0169(9) -0.0003(8)
C16 0.0205(9) 0.0266(10) 0.0465(12) -0.0028(9) 0.0122(9) 0.0001(7)
C17 0.0229(10) 0.0253(9) 0.0338(10) 0.0001(8) 0.0044(8) -0.0005(7)
C18 0.0239(9) 0.0230(9) 0.0277(9) 0.0003(8) 0.0080(8) -0.0011(7)
C19 0.0269(10) 0.0504(13) 0.0232(10) -0.0008(9) 0.0026(8) -0.0078(9)
C20 0.0204(9) 0.0206(8) 0.0274(9) 0.0001(7) 0.0080(7) -0.0007(7)
C21 0.0415(12) 0.0348(11) 0.0259(10) -0.0063(9) 0.0171(9) -0.0061(9)
C22 0.0290(10) 0.0256(9) 0.0250(9) -0.0032(8) 0.0082(8) -0.0027(8)
C23 0.0234(9) 0.0253(9) 0.0258(9) -0.0004(8) 0.0086(8) -0.0031(7)
C24 0.0317(11) 0.0276(10) 0.0322(10) -0.0049(8) 0.0113(9) -0.0078(8)
C25 0.0362(12) 0.0310(10) 0.0398(12) -0.0020(9) 0.0164(10) -0.0139(9)
C26 0.0318(11) 0.0312(10) 0.0307(10) 0.0033(8) 0.0157(9) -0.0061(8)
C27 0.0237(9) 0.0254(9) 0.0230(9) 0.0009(7) 0.0083(7) -0.0009(7)
C28 0.0355(11) 0.0412(11) 0.0229(9) 0.0011(9) 0.0147(8) -0.0072(9)
C29 0.0205(9) 0.0214(8) 0.0231(9) 0.0019(7) 0.0063(7) -0.0005(7)
C30 0.0563(16) 0.0529(15) 0.0539(15) 0.0252(13) 0.0349(13) 0.0050(12)
C31 0.0438(13) 0.0349(11) 0.0421(12) 0.0164(10) 0.0276(10) 0.0041(9)
C32 0.0629(17) 0.0533(15) 0.0491(14) 0.0115(12) 0.0292(13) -0.0184(13)
C33 0.0368(12) 0.0244(10) 0.0461(13) 0.0041(9) 0.0203(10) -0.0061(8)
C34 0.0262(10) 0.0232(9) 0.0382(11) 0.0002(8) 0.0143(9) 0.0005(7)
C35 0.0309(11) 0.0224(9) 0.0522(13) -0.0049(9) 0.0169(10) -0.0039(8)
C36 0.0328(11) 0.0309(11) 0.0408(12) -0.0106(9) 0.0088(9) -0.0026(9)
C37 0.0315(11) 0.0340(11) 0.0322(10) -0.0046(9) 0.0100(9) 0.0024(8)
C38 0.0246(9) 0.0248(9) 0.0311(10) -0.0017(8) 0.0119(8) 0.0017(7)
C39 0.0394(12) 0.0495(13) 0.0237(10) 0.0015(9) 0.0132(9) -0.0074(10)
C40 0.0232(9) 0.0205(8) 0.0317(10) -0.0013(8) 0.0125(8) 0.0018(7)
C41 0.102(2) 0.0457(14) 0.0500(15) 0.0131(12) 0.0510(17) 0.0059(15)
C42 0.0393(12) 0.0428(12) 0.0317(11) -0.0029(9) 0.0229(10) -0.0059(10)
C43 0.0276(10) 0.0332(10) 0.0294(10) -0.0059(8) 0.0148(8) -0.0023(8)
C44 0.0435(13) 0.0467(13) 0.0448(13) -0.0071(11) 0.0315(11) -0.0009(10)
C45 0.0529(15) 0.0399(13) 0.0615(16) -0.0076(12) 0.0380(13) 0.0084(11)
C46 0.0430(13) 0.0308(11) 0.0499(13) -0.0022(10) 0.0252(11) 0.0065(9)
C47 0.0269(10) 0.0275(9) 0.0282(9) -0.0028(8) 0.0127(8) 0.0008(8)
C48 0.0408(12) 0.0223(9) 0.0364(11) 0.0018(8) 0.0164(9) 0.0023(8)
C49 0.0192(9) 0.0285(9) 0.0252(9) -0.0042(8) 0.0087(7) -0.0010(7)
C50 0.0535(17) 0.0747(19) 0.093(2) 0.0606(18) 0.0475(17) 0.0247(15)
C51 0.0334(11) 0.0322(10) 0.0298(10) 0.0108(9) 0.0126(9) 0.0062(8)
C52 0.0244(9) 0.0243(9) 0.0224(9) 0.0002(7) 0.0081(7) 0.0021(7)
C53 0.0266(10) 0.0280(9) 0.0228(9) 0.0007(8) 0.0053(8) 0.0050(8)
C54 0.0232(10) 0.0346(10) 0.0317(10) 0.0016(9) 0.0085(8) 0.0068(8)
C55 0.0228(10) 0.0367(11) 0.0300(10) 0.0017(9) 0.0114(8) 0.0014(8)
C56 0.0232(9) 0.0246(9) 0.0221(9) 0.0016(7) 0.0079(7) 0.0010(7)
C57 0.0266(10) 0.0339(10) 0.0373(11) 0.0063(9) 0.0171(9) -0.0020(8)
C58 0.0219(9) 0.0241(9) 0.0196(8) -0.0008(7) 0.0072(7) 0.0012(7)
C59 0.0394(15) 0.0734(19) 0.0665(19) 0.0063(16) 0.0199(14) 0.0061(14)
C60 0.0364(16) 0.095(3) 0.097(3) 0.031(2) 0.0165(16) -0.0087(16)

loop_
_atom_type_symbol
_atom_type_description
_atom_type_scat_dispersion_real
_atom_type_scat_dispersion_imag
_atom_type_scat_source
C C 0.0033 0.0016
;
International Tables for Crystallography
(Vol. C, Tables 4.2.6.8 and 6.1.1.4)
;
H H 0.0000 0.0000
;
International Tables for Crystallography
(Vol. C, Table 6.1.1.4)
;
Cl Cl 0.1484 0.1585
;
International Tables for Crystallography
(Vol. C, Tables 4.2.6.8 and 6.1.1.4)
;
N N 0.0061 0.0033
;
International Tables for Crystallography
(Vol. C, Tables 4.2.6.8 and 6.1.1.4)
;
O O 0.0106 0.0060
;
International Tables for Crystallography
(Vol. C, Tables 4.2.6.8 and 6.1.1.4)
;
Mn Mn 0.3368 0.7283
;
International Tables for Crystallography
(Vol. C, Tables 4.2.6.8 and 6.1.1.4)
;
Tb Tb -0.1723 4.1537
;
International Tables for Crystallography
(Vol. C, Tables 4.2.6.8 and 6.1.1.4)
;

loop_
_geom_angle_atom_site_label_1
_geom_angle_atom_site_label_2
_geom_angle_atom_site_label_3
_geom_angle
_geom_angle_site_symmetry_1
_geom_angle_site_symmetry_3
_geom_angle_publ_flag
O4 Tb1 O4 180.0 . 3_655 ?
O4 Tb1 O2 67.98(4) . . ?
O4 Tb1 O2 112.02(4) 3_655 . ?
O4 Tb1 O2 112.02(4) . 3_655 ?
O4 Tb1 O2 67.98(4) 3_655 3_655 ?
O2 Tb1 O2 180.0 . 3_655 ?
O4 Tb1 O6 111.42(4) . 3_655 ?
O4 Tb1 O6 68.58(4) 3_655 3_655 ?
O2 Tb1 O6 112.21(4) . 3_655 ?
O2 Tb1 O6 67.79(4) 3_655 3_655 ?
O4 Tb1 O6 68.58(4) . . ?
O4 Tb1 O6 111.42(4) 3_655 . ?
O2 Tb1 O6 67.79(4) . . ?
O2 Tb1 O6 112.21(4) 3_655 . ?
O6 Tb1 O6 180.0 3_655 . ?
O4 Tb1 O3 122.23(4) . 3_655 ?
O4 Tb1 O3 57.77(4) 3_655 3_655 ?
O2 Tb1 O3 63.25(4) . 3_655 ?
O2 Tb1 O3 116.75(4) 3_655 3_655 ?
O6 Tb1 O3 114.24(4) 3_655 3_655 ?
O6 Tb1 O3 65.77(4) . 3_655 ?
O4 Tb1 O3 57.77(4) . . ?
O4 Tb1 O3 122.23(4) 3_655 . ?
O2 Tb1 O3 116.75(4) . . ?
O2 Tb1 O3 63.25(4) 3_655 . ?
O6 Tb1 O3 65.76(4) 3_655 . ?
O6 Tb1 O3 114.24(4) . . ?
O3 Tb1 O3 180.0 3_655 . ?
O4 Tb1 O1 113.88(4) . . ?
O4 Tb1 O1 66.12(4) 3_655 . ?
O2 Tb1 O1 57.82(4) . . ?
O2 Tb1 O1 122.18(4) 3_655 . ?
O6 Tb1 O1 64.01(4) 3_655 . ?
O6 Tb1 O1 115.99(4) . . ?
O3 Tb1 O1 61.43(4) 3_655 . ?
O3 Tb1 O1 118.57(4) . . ?
O4 Tb1 O1 66.12(4) . 3_655 ?
O4 Tb1 O1 113.88(4) 3_655 3_655 ?
O2 Tb1 O1 122.18(4) . 3_655 ?
O2 Tb1 O1 57.82(4) 3_655 3_655 ?
O6 Tb1 O1 115.99(4) 3_655 3_655 ?
O6 Tb1 O1 64.01(4) . 3_655 ?
O3 Tb1 O1 118.57(4) 3_655 3_655 ?
O3 Tb1 O1 61.43(4) . 3_655 ?
O1 Tb1 O1 180.0 . 3_655 ?
O4 Tb1 Mn1 139.78(3) . 3_655 ?
O4 Tb1 Mn1 40.22(3) 3_655 3_655 ?
O2 Tb1 Mn1 139.66(3) . 3_655 ?
O2 Tb1 Mn1 40.34(3) 3_655 3_655 ?
O6 Tb1 Mn1 40.32(3) 3_655 3_655 ?
O6 Tb1 Mn1 139.69(3) . 3_655 ?
O3 Tb1 Mn1 97.94(3) 3_655 3_655 ?
O3 Tb1 Mn1 82.06(3) . 3_655 ?
O1 Tb1 Mn1 81.86(3) . 3_655 ?
O1 Tb1 Mn1 98.14(3) 3_655 3_655 ?
O4 Tb1 Mn1 40.22(3) . . ?
O4 Tb1 Mn1 139.78(3) 3_655 . ?
O2 Tb1 Mn1 40.34(3) . . ?
O2 Tb1 Mn1 139.66(3) 3_655 . ?
O6 Tb1 Mn1 139.68(3) 3_655 . ?
O6 Tb1 Mn1 40.32(3) . . ?
O3 Tb1 Mn1 82.06(3) 3_655 . ?
O3 Tb1 Mn1 97.94(3) . . ?
O1 Tb1 Mn1 98.14(3) . . ?
O1 Tb1 Mn1 81.86(3) 3_655 . ?
Mn1 Tb1 Mn1 180.0 3_655 . ?
O10 Tb2 O10 180.0 3_765 . ?
O10 Tb2 O8 67.94(4) 3_765 3_765 ?
O10 Tb2 O8 112.06(4) . 3_765 ?
O10 Tb2 O8 112.06(4) 3_765 . ?
O10 Tb2 O8 67.94(4) . . ?
O8 Tb2 O8 180.0 3_765 . ?
O10 Tb2 O12 67.25(4) 3_765 3_765 ?
O10 Tb2 O12 112.74(4) . 3_765 ?
O8 Tb2 O12 68.42(4) 3_765 3_765 ?
O8 Tb2 O12 111.57(4) . 3_765 ?
O10 Tb2 O12 112.75(4) 3_765 . ?
O10 Tb2 O12 67.25(4) . . ?
O8 Tb2 O12 111.58(4) 3_765 . ?
O8 Tb2 O12 68.42(4) . . ?
O12 Tb2 O12 180.0 3_765 . ?
O10 Tb2 O7 64.00(4) 3_765 . ?
O10 Tb2 O7 116.00(4) . . ?
O8 Tb2 O7 121.96(4) 3_765 . ?
O8 Tb2 O7 58.04(4) . . ?
O12 Tb2 O7 64.38(4) 3_765 . ?
O12 Tb2 O7 115.62(4) . . ?
O10 Tb2 O7 116.00(4) 3_765 3_765 ?
O10 Tb2 O7 64.00(4) . 3_765 ?
O8 Tb2 O7 58.04(4) 3_765 3_765 ?
O8 Tb2 O7 121.96(4) . 3_765 ?
O12 Tb2 O7 115.62(4) 3_765 3_765 ?
O12 Tb2 O7 64.38(4) . 3_765 ?
O7 Tb2 O7 180.0 . 3_765 ?
O10 Tb2 O11 64.98(4) 3_765 . ?
O10 Tb2 O11 115.02(4) . . ?
O8 Tb2 O11 64.06(4) 3_765 . ?
O8 Tb2 O11 115.94(4) . . ?
O12 Tb2 O11 121.70(4) 3_765 . ?
O12 Tb2 O11 58.30(4) . . ?
O7 Tb2 O11 117.69(4) . . ?
O7 Tb2 O11 62.31(4) 3_765 . ?
O10 Tb2 O11 115.02(4) 3_765 3_765 ?
O10 Tb2 O11 64.98(4) . 3_765 ?
O8 Tb2 O11 115.93(4) 3_765 3_765 ?
O8 Tb2 O11 64.06(4) . 3_765 ?
O12 Tb2 O11 58.29(4) 3_765 3_765 ?
O12 Tb2 O11 121.70(4) . 3_765 ?
O7 Tb2 O11 62.31(4) . 3_765 ?
O7 Tb2 O11 117.69(4) 3_765 3_765 ?
O11 Tb2 O11 180.0 . 3_765 ?
O10 Tb2 O9 121.72(4) 3_765 . ?
O10 Tb2 O9 58.28(4) . . ?
O8 Tb2 O9 65.06(4) 3_765 . ?
O8 Tb2 O9 114.94(4) . . ?
O12 Tb2 O9 64.79(4) 3_765 . ?
O12 Tb2 O9 115.21(4) . . ?
O7 Tb2 O9 117.97(4) . . ?
O7 Tb2 O9 62.03(4) 3_765 . ?
O11 Tb2 O9 118.15(4) . . ?
O11 Tb2 O9 61.85(4) 3_765 . ?
O10 Tb2 O9 58.28(4) 3_765 3_765 ?
O10 Tb2 O9 121.72(4) . 3_765 ?
O8 Tb2 O9 114.94(4) 3_765 3_765 ?
O8 Tb2 O9 65.06(4) . 3_765 ?
O12 Tb2 O9 115.21(4) 3_765 3_765 ?
O12 Tb2 O9 64.79(4) . 3_765 ?
O7 Tb2 O9 62.03(4) . 3_765 ?
O7 Tb2 O9 117.97(4) 3_765 3_765 ?
O11 Tb2 O9 61.85(4) . 3_765 ?
O11 Tb2 O9 118.15(4) 3_765 3_765 ?
O9 Tb2 O9 180.00(5) . 3_765 ?
O4 Mn1 O6 77.82(5) . . ?
O4 Mn1 O2 76.74(5) . . ?
O6 Mn1 O2 76.82(5) . . ?
O4 Mn1 N3 126.37(6) . . ?
O6 Mn1 N3 83.47(5) . . ?
O2 Mn1 N3 145.54(6) . . ?
O4 Mn1 N2 83.99(6) . . ?
O6 Mn1 N2 148.02(6) . . ?
O2 Mn1 N2 124.27(6) . . ?
N3 Mn1 N2 86.54(6) . . ?
O4 Mn1 N1 145.28(6) . . ?
O6 Mn1 N1 124.80(6) . . ?
O2 Mn1 N1 83.21(6) . . ?
N3 Mn1 N1 85.30(6) . . ?
N2 Mn1 N1 84.32(6) . . ?
O4 Mn1 Tb1 45.85(4) . . ?
O6 Mn1 Tb1 46.36(3) . . ?
O2 Mn1 Tb1 45.91(3) . . ?
N3 Mn1 Tb1 128.72(4) . . ?
N2 Mn1 Tb1 128.53(4) . . ?
N1 Mn1 Tb1 128.11(5) . . ?
O10 Mn2 O12 76.13(5) . . ?
O10 Mn2 O8 76.56(5) . . ?
O12 Mn2 O8 77.05(5) . . ?
O10 Mn2 N5 83.31(6) . . ?
O12 Mn2 N5 131.78(7) . . ?
O8 Mn2 N5 139.17(7) . . ?
O10 Mn2 N6 142.42(7) . . ?
O12 Mn2 N6 83.56(6) . . ?
O8 Mn2 N6 129.21(7) . . ?
N5 Mn2 N6 87.33(7) . . ?
O10 Mn2 N4 131.17(7) . . ?
O12 Mn2 N4 140.33(6) . . ?
O8 Mn2 N4 82.43(6) . . ?
N5 Mn2 N4 84.83(7) . . ?
N6 Mn2 N4 83.71(7) . . ?
O10 Mn2 Tb2 45.64(4) . . ?
O12 Mn2 Tb2 45.73(3) . . ?
O8 Mn2 Tb2 45.69(3) . . ?
N5 Mn2 Tb2 128.83(5) . . ?
N6 Mn2 Tb2 128.75(5) . . ?
N4 Mn2 Tb2 127.93(5) . . ?
C9 O1 C10 116.32(15) . . ?
C9 O1 Tb1 115.03(11) . . ?
C10 O1 Tb1 128.54(11) . . ?
C11 O2 Mn1 131.81(12) . . ?
C11 O2 Tb1 134.38(12) . . ?
Mn1 O2 Tb1 93.75(5) . . ?
C18 O3 C19 116.70(16) . . ?
C18 O3 Tb1 114.78(11) . . ?
C19 O3 Tb1 127.85(13) . . ?
C20 O4 Mn1 131.57(12) . . ?
C20 O4 Tb1 134.11(11) . . ?
Mn1 O4 Tb1 93.92(5) . . ?
C27 O5 C28 115.90(15) . . ?
C29 O6 Mn1 131.57(11) . . ?
C29 O6 Tb1 134.97(11) . . ?
Mn1 O6 Tb1 93.32(5) . . ?
C38 O7 C39 117.10(16) . . ?
C38 O7 Tb2 115.76(11) . . ?
C39 O7 Tb2 127.07(12) . . ?
C40 O8 Mn2 132.30(12) . . ?
C40 O8 Tb2 133.73(12) . . ?
Mn2 O8 Tb2 93.88(5) . . ?
C47 O9 C48 116.03(15) . . ?
C47 O9 Tb2 114.45(11) . . ?
C48 O9 Tb2 129.40(12) . . ?
C49 O10 Mn2 131.70(12) . . ?
C49 O10 Tb2 133.15(11) . . ?
Mn2 O10 Tb2 94.46(5) . . ?
C56 O11 C57 116.17(15) . . ?
C56 O11 Tb2 113.49(11) . . ?
C57 O11 Tb2 128.93(11) . . ?
C58 O12 Mn2 131.60(11) . . ?
C58 O12 Tb2 131.55(11) . . ?
Mn2 O12 Tb2 94.19(5) . . ?
C4 N1 C3 116.85(17) . . ?
C4 N1 Mn1 126.57(14) . . ?
C3 N1 Mn1 115.38(13) . . ?
C13 N2 C12 115.65(17) . . ?
C13 N2 Mn1 127.86(14) . . ?
C12 N2 Mn1 116.48(13) . . ?
C22 N3 C21 116.34(17) . . ?
C22 N3 Mn1 127.86(14) . . ?
C21 N3 Mn1 115.35(12) . . ?
C33 N4 C32 115.03(19) . . ?
C33 N4 Mn2 128.17(14) . . ?
C32 N4 Mn2 116.53(15) . . ?
C42 N5 C41 115.05(19) . . ?
C42 N5 Mn2 127.16(15) . . ?
C41 N5 Mn2 117.12(15) . . ?
C51 N6 C50 113.68(19) . . ?
C51 N6 Mn2 127.74(14) . . ?
C50 N6 Mn2 118.12(15) . . ?
O13 N7 O14 119.4(2) . . ?
O13 N7 O15 120.2(2) . . ?
O14 N7 O15 120.4(2) . . ?
C2 C1 H1A 109.5 . . ?
C2 C1 H1B 109.5 . . ?
H1A C1 H1B 109.5 . . ?
C2 C1 H1C 109.5 . . ?
H1A C1 H1C 109.5 . . ?
H1B C1 H1C 109.5 . . ?
C3 C2 C12 111.51(18) . . ?
C3 C2 C1 107.51(18) . . ?
C12 C2 C1 107.30(17) . . ?
C3 C2 C21 111.84(17) . . ?
C12 C2 C21 112.19(18) . . ?
C1 C2 C21 106.13(17) . . ?
N1 C3 C2 113.82(16) . . ?
N1 C3 H3A 108.8 . . ?
C2 C3 H3A 108.8 . . ?
N1 C3 H3B 108.8 . . ?
C2 C3 H3B 108.8 . . ?
H3A C3 H3B 107.7 . . ?
N1 C4 C5 127.47(18) . . ?
N1 C4 H4 116.3 . . ?
C5 C4 H4 116.3 . . ?
C11 C5 C6 118.62(19) . . ?
C11 C5 C4 124.68(18) . . ?
C6 C5 C4 116.64(18) . . ?
C7 C6 C5 122.1(2) . . ?
C7 C6 H6 118.9 . . ?
C5 C6 H6 118.9 . . ?
C6 C7 C8 119.6(2) . . ?
C6 C7 H7 120.2 . . ?
C8 C7 H7 120.2 . . ?
C9 C8 C7 119.9(2) . . ?
C9 C8 H8 120.1 . . ?
C7 C8 H8 120.1 . . ?
O1 C9 C8 124.46(19) . . ?
O1 C9 C11 113.48(16) . . ?
C8 C9 C11 122.06(18) . . ?
O1 C10 H10A 109.5 . . ?
O1 C10 H10B 109.5 . . ?
H10A C10 H10B 109.5 . . ?
O1 C10 H10C 109.5 . . ?
H10A C10 H10C 109.5 . . ?
H10B C10 H10C 109.5 . . ?
O2 C11 C5 123.19(18) . . ?
O2 C11 C9 119.21(16) . . ?
C5 C11 C9 117.59(17) . . ?
N2 C12 C2 113.38(16) . . ?
N2 C12 H12A 108.9 . . ?
C2 C12 H12A 108.9 . . ?
N2 C12 H12B 108.9 . . ?
C2 C12 H12B 108.9 . . ?
H12A C12 H12B 107.7 . . ?
N2 C13 C14 127.57(18) . . ?
N2 C13 H13 116.2 . . ?
C14 C13 H13 116.2 . . ?
C20 C14 C15 119.73(18) . . ?
C20 C14 C13 124.69(17) . . ?
C15 C14 C13 115.58(18) . . ?
C16 C15 C14 121.53(19) . . ?
C16 C15 H15 119.2 . . ?
C14 C15 H15 119.2 . . ?
C15 C16 C17 119.52(19) . . ?
C15 C16 H16 120.2 . . ?
C17 C16 H16 120.2 . . ?
C18 C17 C16 120.29(19) . . ?
C18 C17 H17 119.9 . . ?
C16 C17 H17 119.9 . . ?
O3 C18 C17 124.89(18) . . ?
O3 C18 C20 113.63(16) . . ?
C17 C18 C20 121.48(19) . . ?
O3 C19 H19A 109.5 . . ?
O3 C19 H19B 109.5 . . ?
H19A C19 H19B 109.5 . . ?
O3 C19 H19C 109.5 . . ?
H19A C19 H19C 109.5 . . ?
H19B C19 H19C 109.5 . . ?
O4 C20 C14 123.96(17) . . ?
O4 C20 C18 118.65(17) . . ?
C14 C20 C18 117.38(17) . . ?
N3 C21 C2 113.97(17) . . ?
N3 C21 H21A 108.8 . . ?
C2 C21 H21A 108.8 . . ?
N3 C21 H21B 108.8 . . ?
C2 C21 H21B 108.8 . . ?
H21A C21 H21B 107.7 . . ?
N3 C22 C23 127.06(18) . . ?
N3 C22 H22 116.5 . . ?
C23 C22 H22 116.5 . . ?
C24 C23 C29 120.17(18) . . ?
C24 C23 C22 115.28(17) . . ?
C29 C23 C22 124.37(17) . . ?
C25 C24 C23 120.98(19) . . ?
C25 C24 H24 119.5 . . ?
C23 C24 H24 119.5 . . ?
C24 C25 C26 119.88(18) . . ?
C24 C25 H25 120.1 . . ?
C26 C25 H25 120.1 . . ?
C27 C26 C25 120.17(19) . . ?
C27 C26 H26 119.9 . . ?
C25 C26 H26 119.9 . . ?
O5 C27 C26 124.92(17) . . ?
O5 C27 C29 113.40(16) . . ?
C26 C27 C29 121.67(17) . . ?
O5 C28 H28A 109.5 . . ?
O5 C28 H28B 109.5 . . ?
H28A C28 H28B 109.5 . . ?
O5 C28 H28C 109.5 . . ?
H28A C28 H28C 109.5 . . ?
H28B C28 H28C 109.5 . . ?
O6 C29 C23 124.05(17) . . ?
O6 C29 C27 118.83(16) . . ?
C23 C29 C27 117.11(16) . . ?
C31 C30 H30A 109.5 . . ?
C31 C30 H30B 109.5 . . ?
H30A C30 H30B 109.5 . . ?
C31 C30 H30C 109.5 . . ?
H30A C30 H30C 109.5 . . ?
H30B C30 H30C 109.5 . . ?
C32 C31 C50 113.7(2) . . ?
C32 C31 C41 111.9(2) . . ?
C50 C31 C41 111.6(2) . . ?
C32 C31 C30 106.6(2) . . ?
C50 C31 C30 106.29(19) . . ?
C41 C31 C30 106.2(2) . . ?
N4 C32 C31 115.9(2) . . ?
N4 C32 H32A 108.3 . . ?
C31 C32 H32A 108.3 . . ?
N4 C32 H32B 108.3 . . ?
C31 C32 H32B 108.3 . . ?
H32A C32 H32B 107.4 . . ?
N4 C33 C34 128.00(19) . . ?
N4 C33 H33 116.0 . . ?
C34 C33 H33 116.0 . . ?
C40 C34 C35 119.77(19) . . ?
C40 C34 C33 124.19(19) . . ?
C35 C34 C33 116.03(18) . . ?
C36 C35 C34 121.7(2) . . ?
C36 C35 H35 119.2 . . ?
C34 C35 H35 119.2 . . ?
C35 C36 C37 119.4(2) . . ?
C35 C36 H36 120.3 . . ?
C37 C36 H36 120.3 . . ?
C38 C37 C36 120.1(2) . . ?
C38 C37 H37 119.9 . . ?
C36 C37 H37 119.9 . . ?
O7 C38 C37 124.93(19) . . ?
O7 C38 C40 113.17(16) . . ?
C37 C38 C40 121.89(19) . . ?
O7 C39 H39A 109.5 . . ?
O7 C39 H39B 109.5 . . ?
H39A C39 H39B 109.5 . . ?
O7 C39 H39C 109.5 . . ?
H39A C39 H39C 109.5 . . ?
H39B C39 H39C 109.5 . . ?
O8 C40 C34 123.71(18) . . ?
O8 C40 C38 119.17(17) . . ?
C34 C40 C38 117.12(18) . . ?
N5 C41 C31 115.6(2) . . ?
N5 C41 H41A 108.4 . . ?
C31 C41 H41A 108.4 . . ?
N5 C41 H41B 108.4 . . ?
C31 C41 H41B 108.4 . . ?
H41A C41 H41B 107.4 . . ?
N5 C42 C43 127.45(19) . . ?
N5 C42 H42 116.3 . . ?
C43 C42 H42 116.3 . . ?
C44 C43 C49 119.62(19) . . ?
C44 C43 C42 115.92(19) . . ?
C49 C43 C42 124.44(18) . . ?
C45 C44 C43 121.4(2) . . ?
C45 C44 H44 119.3 . . ?
C43 C44 H44 119.3 . . ?
C44 C45 C46 119.9(2) . . ?
C44 C45 H45 120.0 . . ?
C46 C45 H45 120.0 . . ?
C47 C46 C45 120.0(2) . . ?
C47 C46 H46 120.0 . . ?
C45 C46 H46 120.0 . . ?
O9 C47 C46 124.42(19) . . ?
O9 C47 C49 113.95(16) . . ?
C46 C47 C49 121.62(19) . . ?
O9 C48 H48A 109.5 . . ?
O9 C48 H48B 109.5 . . ?
H48A C48 H48B 109.5 . . ?
O9 C48 H48C 109.5 . . ?
H48A C48 H48C 109.5 . . ?
H48B C48 H48C 109.5 . . ?
O10 C49 C43 123.42(17) . . ?
O10 C49 C47 119.26(17) . . ?
C43 C49 C47 117.32(17) . . ?
N6 C50 C31 115.5(2) . . ?
N6 C50 H50A 108.4 . . ?
C31 C50 H50A 108.4 . . ?
N6 C50 H50B 108.4 . . ?
C31 C50 H50B 108.4 . . ?
H50A C50 H50B 107.5 . . ?
N6 C51 C52 127.76(18) . . ?
N6 C51 H51 116.1 . . ?
C52 C51 H51 116.1 . . ?
C53 C52 C58 119.74(18) . . ?
C53 C52 C51 115.43(17) . . ?
C58 C52 C51 124.79(17) . . ?
C54 C53 C52 121.61(18) . . ?
C54 C53 H53 119.2 . . ?
C52 C53 H53 119.2 . . ?
C53 C54 C55 119.38(18) . . ?
C53 C54 H54 120.3 . . ?
C55 C54 H54 120.3 . . ?
C56 C55 C54 120.18(19) . . ?
C56 C55 H55 119.9 . . ?
C54 C55 H55 119.9 . . ?
O11 C56 C55 124.32(17) . . ?
O11 C56 C58 113.77(16) . . ?
C55 C56 C58 121.87(17) . . ?
O11 C57 H57A 109.5 . . ?
O11 C57 H57B 109.5 . . ?
H57A C57 H57B 109.5 . . ?
O11 C57 H57C 109.5 . . ?
H57A C57 H57C 109.5 . . ?
H57B C57 H57C 109.5 . . ?
O12 C58 C52 123.60(17) . . ?
O12 C58 C56 119.24(16) . . ?
C52 C58 C56 117.13(17) . . ?
Cl1 C59 Cl2 111.69(16) . . ?
Cl1 C59 H59A 109.3 . . ?
Cl2 C59 H59A 109.3 . . ?
Cl1 C59 H59B 109.3 . . ?
Cl2 C59 H59B 109.3 . . ?
H59A C59 H59B 107.9 . . ?
Cl4 C60 Cl3 111.74(17) . . ?
Cl4 C60 H60A 109.3 . . ?
Cl3 C60 H60A 109.3 . . ?
Cl4 C60 H60B 109.3 . . ?
Cl3 C60 H60B 109.3 . . ?
H60A C60 H60B 107.9 . . ?

loop_
_geom_bond_atom_site_label_1
_geom_bond_atom_site_label_2
_geom_bond_distance
_geom_bond_site_symmetry_2
_geom_bond_publ_flag
Tb1 O4 2.3843(13) . ?
Tb1 O4 2.3843(13) 3_655 ?
Tb1 O2 2.3860(12) . ?
Tb1 O2 2.3860(12) 3_655 ?
Tb1 O6 2.4030(12) 3_655 ?
Tb1 O6 2.4031(12) . ?
Tb1 O3 2.9162(14) 3_655 ?
Tb1 O3 2.9163(14) . ?
Tb1 O1 2.9176(13) . ?
Tb1 O1 2.9177(13) 3_655 ?
Tb1 Mn1 3.3148(3) 3_655 ?
Tb1 Mn1 3.3149(3) . ?
Tb2 O10 2.3971(13) 3_765 ?
Tb2 O10 2.3971(13) . ?
Tb2 O8 2.3976(12) 3_765 ?
Tb2 O8 2.3976(12) . ?
Tb2 O12 2.4002(12) 3_765 ?
Tb2 O12 2.4003(12) . ?
Tb2 O7 2.8916(14) . ?
Tb2 O7 2.8916(14) 3_765 ?
Tb2 O11 2.9004(14) . ?
Tb2 O11 2.9004(14) 3_765 ?
Tb2 O9 2.9092(13) . ?
Tb2 O9 2.9093(13) 3_765 ?
Mn1 O4 2.1456(13) . ?
Mn1 O6 2.1483(13) . ?
Mn1 O2 2.1504(13) . ?
Mn1 N3 2.1886(16) . ?
Mn1 N2 2.1882(17) . ?
Mn1 N1 2.1999(17) . ?
Mn2 O10 2.1511(12) . ?
Mn2 O12 2.1580(13) . ?
Mn2 O8 2.1731(13) . ?
Mn2 N5 2.1851(18) . ?
Mn2 N6 2.1946(18) . ?
Mn2 N4 2.2039(18) . ?
Cl1 C59 1.749(3) . ?
Cl2 C59 1.758(3) . ?
Cl3 C60 1.753(4) . ?
Cl4 C60 1.735(4) . ?
O1 C9 1.367(2) . ?
O1 C10 1.424(2) . ?
O2 C11 1.319(2) . ?
O3 C18 1.364(2) . ?
O3 C19 1.424(2) . ?
O4 C20 1.318(2) . ?
O5 C27 1.369(2) . ?
O5 C28 1.427(2) . ?
O6 C29 1.316(2) . ?
O7 C38 1.368(2) . ?
O7 C39 1.423(2) . ?
O8 C40 1.315(2) . ?
O9 C47 1.366(2) . ?
O9 C48 1.429(2) . ?
O10 C49 1.317(2) . ?
O11 C56 1.374(2) . ?
O11 C57 1.431(2) . ?
O12 C58 1.318(2) . ?
O13 N7 1.222(3) . ?
O14 N7 1.229(2) . ?
O15 N7 1.240(2) . ?
N1 C4 1.283(3) . ?
N1 C3 1.475(3) . ?
N2 C13 1.280(3) . ?
N2 C12 1.478(2) . ?
N3 C22 1.282(3) . ?
N3 C21 1.466(2) . ?
N4 C33 1.275(3) . ?
N4 C32 1.480(3) . ?
N5 C42 1.285(3) . ?
N5 C41 1.473(3) . ?
N6 C51 1.279(3) . ?
N6 C50 1.481(3) . ?
C1 C2 1.537(3) . ?
C1 H1A 0.9800 . ?
C1 H1B 0.9800 . ?
C1 H1C 0.9800 . ?
C2 C3 1.532(3) . ?
C2 C12 1.535(3) . ?
C2 C21 1.543(3) . ?
C3 H3A 0.9900 . ?
C3 H3B 0.9900 . ?
C4 C5 1.451(3) . ?
C4 H4 0.9500 . ?
C5 C11 1.414(3) . ?
C5 C6 1.421(3) . ?
C6 C7 1.360(3) . ?
C6 H6 0.9500 . ?
C7 C8 1.392(3) . ?
C7 H7 0.9500 . ?
C8 C9 1.379(3) . ?
C8 H8 0.9500 . ?
C9 C11 1.415(3) . ?
C10 H10A 0.9800 . ?
C10 H10B 0.9800 . ?
C10 H10C 0.9800 . ?
C12 H12A 0.9900 . ?
C12 H12B 0.9900 . ?
C13 C14 1.452(3) . ?
C13 H13 0.9500 . ?
C14 C20 1.409(3) . ?
C14 C15 1.412(3) . ?
C15 C16 1.366(3) . ?
C15 H15 0.9500 . ?
C16 C17 1.395(3) . ?
C16 H16 0.9500 . ?
C17 C18 1.379(3) . ?
C17 H17 0.9500 . ?
C18 C20 1.422(3) . ?
C19 H19A 0.9800 . ?
C19 H19B 0.9800 . ?
C19 H19C 0.9800 . ?
C21 H21A 0.9900 . ?
C21 H21B 0.9900 . ?
C22 C23 1.450(3) . ?
C22 H22 0.9500 . ?
C23 C24 1.414(3) . ?
C23 C29 1.414(3) . ?
C24 C25 1.367(3) . ?
C24 H24 0.9500 . ?
C25 C26 1.397(3) . ?
C25 H25 0.9500 . ?
C26 C27 1.381(3) . ?
C26 H26 0.9500 . ?
C27 C29 1.421(3) . ?
C28 H28A 0.9800 . ?
C28 H28B 0.9800 . ?
C28 H28C 0.9800 . ?
C30 C31 1.539(3) . ?
C30 H30A 0.9800 . ?
C30 H30B 0.9800 . ?
C30 H30C 0.9800 . ?
C31 C32 1.514(4) . ?
C31 C50 1.514(3) . ?
C31 C41 1.520(3) . ?
C32 H32A 0.9900 . ?
C32 H32B 0.9900 . ?
C33 C34 1.446(3) . ?
C33 H33 0.9500 . ?
C34 C40 1.411(3) . ?
C34 C35 1.415(3) . ?
C35 C36 1.361(3) . ?
C35 H35 0.9500 . ?
C36 C37 1.403(3) . ?
C36 H36 0.9500 . ?
C37 C38 1.376(3) . ?
C37 H37 0.9500 . ?
C38 C40 1.420(3) . ?
C39 H39A 0.9800 . ?
C39 H39B 0.9800 . ?
C39 H39C 0.9800 . ?
C41 H41A 0.9900 . ?
C41 H41B 0.9900 . ?
C42 C43 1.448(3) . ?
C42 H42 0.9500 . ?
C43 C44 1.414(3) . ?
C43 C49 1.415(3) . ?
C44 C45 1.363(3) . ?
C44 H44 0.9500 . ?
C45 C46 1.397(3) . ?
C45 H45 0.9500 . ?
C46 C47 1.382(3) . ?
C46 H46 0.9500 . ?
C47 C49 1.421(3) . ?
C48 H48A 0.9800 . ?
C48 H48B 0.9800 . ?
C48 H48C 0.9800 . ?
C50 H50A 0.9900 . ?
C50 H50B 0.9900 . ?
C51 C52 1.447(3) . ?
C51 H51 0.9500 . ?
C52 C53 1.409(3) . ?
C52 C58 1.414(3) . ?
C53 C54 1.366(3) . ?
C53 H53 0.9500 . ?
C54 C55 1.400(3) . ?
C54 H54 0.9500 . ?
C55 C56 1.375(3) . ?
C55 H55 0.9500 . ?
C56 C58 1.418(3) . ?
C57 H57A 0.9800 . ?
C57 H57B 0.9800 . ?
C57 H57C 0.9800 . ?
C59 H59A 0.9900 . ?
C59 H59B 0.9900 . ?
C60 H60A 0.9900 . ?
C60 H60B 0.9900 . ?

loop_
_geom_torsion_atom_site_label_1
_geom_torsion_atom_site_label_2
_geom_torsion_atom_site_label_3
_geom_torsion_atom_site_label_4
_geom_torsion
_geom_torsion_site_symmetry_1
_geom_torsion_site_symmetry_2
_geom_torsion_site_symmetry_3
_geom_torsion_site_symmetry_4
_geom_torsion_publ_flag
C4 N1 C3 C2 -138.6(2) . . . . ?
Mn1 N1 C3 C2 29.7(2) . . . . ?
C12 C2 C3 N1 45.3(2) . . . . ?
C1 C2 C3 N1 162.64(18) . . . . ?
C21 C2 C3 N1 -81.2(2) . . . . ?
C3 N1 C4 C5 -176.7(2) . . . . ?
Mn1 N1 C4 C5 16.5(3) . . . . ?
N1 C4 C5 C11 -0.4(4) . . . . ?
N1 C4 C5 C6 176.9(2) . . . . ?
C11 C5 C6 C7 1.8(4) . . . . ?
C4 C5 C6 C7 -175.6(2) . . . . ?
C5 C6 C7 C8 0.8(4) . . . . ?
C6 C7 C8 C9 -1.3(4) . . . . ?
C10 O1 C9 C8 -6.2(3) . . . . ?
Tb1 O1 C9 C8 177.12(17) . . . . ?
C10 O1 C9 C11 173.97(18) . . . . ?
Tb1 O1 C9 C11 -2.7(2) . . . . ?
C7 C8 C9 O1 179.4(2) . . . . ?
C7 C8 C9 C11 -0.8(3) . . . . ?
Mn1 O2 C11 C5 -5.1(3) . . . . ?
Tb1 O2 C11 C5 178.26(14) . . . . ?
Mn1 O2 C11 C9 175.31(13) . . . . ?
Tb1 O2 C11 C9 -1.3(3) . . . . ?
C6 C5 C11 O2 176.7(2) . . . . ?
C4 C5 C11 O2 -6.1(3) . . . . ?
C6 C5 C11 C9 -3.7(3) . . . . ?
C4 C5 C11 C9 173.5(2) . . . . ?
O1 C9 C11 O2 2.7(3) . . . . ?
C8 C9 C11 O2 -177.10(19) . . . . ?
O1 C9 C11 C5 -176.86(17) . . . . ?
C8 C9 C11 C5 3.3(3) . . . . ?
C13 N2 C12 C2 -151.19(19) . . . . ?
Mn1 N2 C12 C2 27.3(2) . . . . ?
C3 C2 C12 N2 -80.8(2) . . . . ?
C1 C2 C12 N2 161.72(19) . . . . ?
C21 C2 C12 N2 45.5(3) . . . . ?
C12 N2 C13 C14 -178.90(19) . . . . ?
Mn1 N2 C13 C14 2.8(3) . . . . ?
N2 C13 C14 C20 2.5(3) . . . . ?
N2 C13 C14 C15 -178.22(19) . . . . ?
C20 C14 C15 C16 0.1(3) . . . . ?
C13 C14 C15 C16 -179.20(18) . . . . ?
C14 C15 C16 C17 1.2(3) . . . . ?
C15 C16 C17 C18 -0.3(3) . . . . ?
C19 O3 C18 C17 -3.8(3) . . . . ?
Tb1 O3 C18 C17 -175.15(15) . . . . ?
C19 O3 C18 C20 176.16(17) . . . . ?
Tb1 O3 C18 C20 4.8(2) . . . . ?
C16 C17 C18 O3 178.02(18) . . . . ?
C16 C17 C18 C20 -1.9(3) . . . . ?
Mn1 O4 C20 C14 -3.8(3) . . . . ?
Tb1 O4 C20 C14 166.92(13) . . . . ?
Mn1 O4 C20 C18 177.13(12) . . . . ?
Tb1 O4 C20 C18 -12.2(3) . . . . ?
C15 C14 C20 O4 178.70(17) . . . . ?
C13 C14 C20 O4 -2.1(3) . . . . ?
C15 C14 C20 C18 -2.2(3) . . . . ?
C13 C14 C20 C18 177.05(17) . . . . ?
O3 C18 C20 O4 2.3(2) . . . . ?
C17 C18 C20 O4 -177.72(17) . . . . ?
O3 C18 C20 C14 -176.82(16) . . . . ?
C17 C18 C20 C14 3.1(3) . . . . ?
C22 N3 C21 C2 -141.95(19) . . . . ?
Mn1 N3 C21 C2 31.0(2) . . . . ?
C3 C2 C21 N3 43.5(2) . . . . ?
C12 C2 C21 N3 -82.6(2) . . . . ?
C1 C2 C21 N3 160.50(18) . . . . ?
C21 N3 C22 C23 -175.00(19) . . . . ?
Mn1 N3 C22 C23 13.1(3) . . . . ?
N3 C22 C23 C24 174.2(2) . . . . ?
N3 C22 C23 C29 -0.8(3) . . . . ?
C29 C23 C24 C25 0.9(3) . . . . ?
C22 C23 C24 C25 -174.3(2) . . . . ?
C23 C24 C25 C26 0.2(3) . . . . ?
C24 C25 C26 C27 -1.0(3) . . . . ?
C28 O5 C27 C26 -9.1(3) . . . . ?
C28 O5 C27 C29 170.05(17) . . . . ?
C25 C26 C27 O5 179.67(19) . . . . ?
C25 C26 C27 C29 0.6(3) . . . . ?
Mn1 O6 C29 C23 -0.7(3) . . . . ?
Tb1 O6 C29 C23 173.93(13) . . . . ?
Mn1 O6 C29 C27 179.88(12) . . . . ?
Tb1 O6 C29 C27 -5.5(3) . . . . ?
C24 C23 C29 O6 179.34(18) . . . . ?
C22 C23 C29 O6 -5.9(3) . . . . ?
C24 C23 C29 C27 -1.3(3) . . . . ?
C22 C23 C29 C27 173.49(18) . . . . ?
O5 C27 C29 O6 0.8(2) . . . . ?
C26 C27 C29 O6 179.98(18) . . . . ?
O5 C27 C29 C23 -178.66(16) . . . . ?
C26 C27 C29 C23 0.5(3) . . . . ?
C33 N4 C32 C31 155.7(2) . . . . ?
Mn2 N4 C32 C31 -18.9(3) . . . . ?
C50 C31 C32 N4 -52.2(3) . . . . ?
C41 C31 C32 N4 75.4(3) . . . . ?
C30 C31 C32 N4 -168.9(2) . . . . ?
C32 N4 C33 C34 175.0(2) . . . . ?
Mn2 N4 C33 C34 -11.2(4) . . . . ?
N4 C33 C34 C40 1.2(4) . . . . ?
N4 C33 C34 C35 -177.5(2) . . . . ?
C40 C34 C35 C36 -0.7(3) . . . . ?
C33 C34 C35 C36 178.0(2) . . . . ?
C34 C35 C36 C37 -0.5(3) . . . . ?
C35 C36 C37 C38 0.4(3) . . . . ?
C39 O7 C38 C37 0.9(3) . . . . ?
Tb2 O7 C38 C37 -176.24(16) . . . . ?
C39 O7 C38 C40 -179.28(17) . . . . ?
Tb2 O7 C38 C40 3.6(2) . . . . ?
C36 C37 C38 O7 -179.28(19) . . . . ?
C36 C37 C38 C40 0.9(3) . . . . ?
Mn2 O8 C40 C34 2.9(3) . . . . ?
Tb2 O8 C40 C34 178.39(13) . . . . ?
Mn2 O8 C40 C38 -176.94(12) . . . . ?
Tb2 O8 C40 C38 -1.4(3) . . . . ?
C35 C34 C40 O8 -177.94(18) . . . . ?
C33 C34 C40 O8 3.5(3) . . . . ?
C35 C34 C40 C38 1.9(3) . . . . ?
C33 C34 C40 C38 -176.73(19) . . . . ?
O7 C38 C40 O8 -2.0(3) . . . . ?
C37 C38 C40 O8 177.83(18) . . . . ?
O7 C38 C40 C34 178.17(16) . . . . ?
C37 C38 C40 C34 -2.0(3) . . . . ?
C42 N5 C41 C31 150.7(2) . . . . ?
Mn2 N5 C41 C31 -20.6(3) . . . . ?
C32 C31 C41 N5 -51.1(3) . . . . ?
C50 C31 C41 N5 77.6(3) . . . . ?
C30 C31 C41 N5 -167.0(2) . . . . ?
C41 N5 C42 C43 174.8(2) . . . . ?
Mn2 N5 C42 C43 -15.0(4) . . . . ?
N5 C42 C43 C44 -178.0(2) . . . . ?
N5 C42 C43 C49 0.3(4) . . . . ?
C49 C43 C44 C45 -1.3(4) . . . . ?
C42 C43 C44 C45 177.1(2) . . . . ?
C43 C44 C45 C46 -1.0(4) . . . . ?
C44 C45 C46 C47 1.0(4) . . . . ?
C48 O9 C47 C46 5.6(3) . . . . ?
Tb2 O9 C47 C46 -170.73(17) . . . . ?
C48 O9 C47 C49 -175.50(17) . . . . ?
Tb2 O9 C47 C49 8.1(2) . . . . ?
C45 C46 C47 O9 -179.8(2) . . . . ?
C45 C46 C47 C49 1.4(3) . . . . ?
Mn2 O10 C49 C43 4.8(3) . . . . ?
Tb2 O10 C49 C43 172.82(13) . . . . ?
Mn2 O10 C49 C47 -175.06(13) . . . . ?
Tb2 O10 C49 C47 -7.1(3) . . . . ?
C44 C43 C49 O10 -176.33(19) . . . . ?
C42 C43 C49 O10 5.4(3) . . . . ?
C44 C43 C49 C47 3.6(3) . . . . ?
C42 C43 C49 C47 -174.74(19) . . . . ?
O9 C47 C49 O10 -2.7(3) . . . . ?
C46 C47 C49 O10 176.22(19) . . . . ?
O9 C47 C49 C43 177.44(17) . . . . ?
C46 C47 C49 C43 -3.7(3) . . . . ?
C51 N6 C50 C31 177.0(3) . . . . ?
Mn2 N6 C50 C31 -10.2(4) . . . . ?
C32 C31 C50 N6 70.0(3) . . . . ?
C41 C31 C50 N6 -57.7(4) . . . . ?
C30 C31 C50 N6 -173.1(3) . . . . ?
C50 N6 C51 C52 179.1(3) . . . . ?
Mn2 N6 C51 C52 7.2(4) . . . . ?
N6 C51 C52 C53 -176.2(2) . . . . ?
N6 C51 C52 C58 1.4(4) . . . . ?
C58 C52 C53 C54 1.6(3) . . . . ?
C51 C52 C53 C54 179.43(19) . . . . ?
C52 C53 C54 C55 0.7(3) . . . . ?
C53 C54 C55 C56 -1.2(3) . . . . ?
C57 O11 C56 C55 -4.2(3) . . . . ?
Tb2 O11 C56 C55 163.42(16) . . . . ?
C57 O11 C56 C58 177.84(16) . . . . ?
Tb2 O11 C56 C58 -14.50(19) . . . . ?
C54 C55 C56 O11 -178.51(18) . . . . ?
C54 C55 C56 C58 -0.8(3) . . . . ?
Mn2 O12 C58 C52 -5.1(3) . . . . ?
Tb2 O12 C58 C52 -161.71(13) . . . . ?
Mn2 O12 C58 C56 173.08(12) . . . . ?
Tb2 O12 C58 C56 16.5(2) . . . . ?
C53 C52 C58 O12 174.86(17) . . . . ?
C51 C52 C58 O12 -2.7(3) . . . . ?
C53 C52 C58 C56 -3.4(3) . . . . ?
C51 C52 C58 C56 179.04(18) . . . . ?
O11 C56 C58 O12 2.6(2) . . . . ?
C55 C56 C58 O12 -175.33(18) . . . . ?
O11 C56 C58 C52 -179.02(16) . . . . ?
C55 C56 C58 C52 3.0(3) . . . . ?
